data_7226294
loop_
_publ_author_name
'Nemec, Vinko'
'Cin\<ci\'c, Dominik'

_publ_section_title
;
 Uncommon halogen bond motifs in cocrystals of aromatic amines and
 1,4-diiodotetrafluorobenzene
;
_journal_issue 39
_journal_name_full CrystEngComm
_journal_page_first 7425
_journal_paper_doi 10.1039/C6CE01703G
_journal_volume 18
_journal_year 2016
_chemical_formula_moiety 'C6 F4 I2, 2(C6 H6 N2 O2)'
_chemical_formula_sum 'C18 H12 F4 I2 N4 O4'
_chemical_formula_weight 678.12
_space_group_crystal_system triclinic
_space_group_IT_number 2
_space_group_name_Hall '-P 1'
_space_group_name_H-M_alt 'P -1'
_symmetry_space_group_name_Hall '-P 1'
_symmetry_space_group_name_H-M 'P -1'
_atom_sites_solution_hydrogens mixed
_audit_creation_method SHELXL-2014/7
_audit_update_record
;
2016-07-18 deposited with the CCDC.
2016-08-17 downloaded from the CCDC.
;
_cell_angle_alpha 96.727(2)
_cell_angle_beta 112.766(4)
_cell_angle_gamma 103.570(6)
_cell_formula_units_Z 2
_cell_length_a 9.4529(6)
_cell_length_b 10.6844(8)
_cell_length_c 12.1719(17)
_cell_measurement_reflns_used 3771
_cell_measurement_temperature 295
_cell_measurement_theta_max 25.0
_cell_measurement_theta_min 3.7
_cell_volume 1071.87(19)
_computing_structure_refinement 'SHELXL-2014/7 (Sheldrick, 2014)'
_diffrn_ambient_temperature 295
_diffrn_measured_fraction_theta_full 0.997
_diffrn_measured_fraction_theta_max 0.997
_diffrn_measurement_device_type
;
Oxford Diffraction Xcalibur CCD
diffractometer
;
_diffrn_measurement_method 'omega scan'
_diffrn_radiation_type MoK\a
_diffrn_radiation_wavelength 0.71073
_diffrn_reflns_av_R_equivalents 0.0907
_diffrn_reflns_av_unetI/netI 0.1402
_diffrn_reflns_Laue_measured_fraction_full 0.997
_diffrn_reflns_Laue_measured_fraction_max 0.997
_diffrn_reflns_limit_h_max 11
_diffrn_reflns_limit_h_min -11
_diffrn_reflns_limit_k_max 12
_diffrn_reflns_limit_k_min -12
_diffrn_reflns_limit_l_max 14
_diffrn_reflns_limit_l_min -14
_diffrn_reflns_number 11446
_diffrn_reflns_point_group_measured_fraction_full 0.997
_diffrn_reflns_point_group_measured_fraction_max 0.997
_diffrn_reflns_theta_full 24.996
_diffrn_reflns_theta_max 24.996
_diffrn_reflns_theta_min 3.667
_diffrn_source 'fine-focus sealed tube'
_exptl_absorpt_coefficient_mu 3.002
_exptl_absorpt_correction_T_max 0.77
_exptl_absorpt_correction_T_min 0.31
_exptl_absorpt_correction_type analytical
_exptl_absorpt_process_details 'N.W. Alcock (1970). Cryst. Computing, p271'
_exptl_crystal_colour 'light yellow'
_exptl_crystal_density_diffrn 2.101
_exptl_crystal_description 'thin plate'
_exptl_crystal_F_000 644
_exptl_crystal_size_max 0.60
_exptl_crystal_size_mid 0.28
_exptl_crystal_size_min 0.11
_refine_diff_density_max 0.795
_refine_diff_density_min -0.809
_refine_diff_density_rms 0.244
_refine_ls_extinction_method none
_refine_ls_goodness_of_fit_ref 0.818
_refine_ls_hydrogen_treatment mixed
_refine_ls_matrix_type full
_refine_ls_number_parameters 301
_refine_ls_number_reflns 3771
_refine_ls_number_restraints 9
_refine_ls_restrained_S_all 0.817
_refine_ls_R_factor_all 0.1048
_refine_ls_R_factor_gt 0.0373
_refine_ls_shift/su_max 0.004
_refine_ls_shift/su_mean 0.000
_refine_ls_structure_factor_coef Fsqd
_refine_ls_weighting_details 'w=1/[\s^2^(Fo^2^)+(0.0727P)^2^] where P=(Fo^2^+2Fc^2^)/3'
_refine_ls_weighting_scheme calc
_refine_ls_wR_factor_gt 0.0795
_refine_ls_wR_factor_ref 0.1410
_reflns_Friedel_coverage 0.000
_reflns_number_gt 1750
_reflns_number_total 3771
_reflns_threshold_expression 'I > 2\s(I)'
_cod_data_source_file c6ce01703g2.cif
_cod_data_source_block 4noa2_tfib
_cod_depositor_comments 'Adding full bibliography for 7226290--7226295.cif.'
_cod_original_cell_volume 1071.86(19)
_cod_database_code 7226294
_shelx_shelxl_version_number 2014/7
_shelx_space_group_comment
;
The symmetry employed for this shelxl refinement is uniquely defined
by the following loop, which should always be used as a source of
symmetry information in preference to the above space-group names.
They are only intended as comments.
;

loop_
_space_group_symop_operation_xyz
'x, y, z'
'-x, -y, -z'

loop_
_atom_site_label
_atom_site_type_symbol
_atom_site_fract_x
_atom_site_fract_y
_atom_site_fract_z
_atom_site_U_iso_or_equiv
_atom_site_adp_type
_atom_site_occupancy
_atom_site_site_symmetry_order
_atom_site_calc_flag
_atom_site_refinement_flags_posn
_atom_site_refinement_flags_adp
C1 C 0.1356(12) 0.1572(12) 0.8497(10) 0.054(3) Uani 1 1 d D .
C2 C 0.0466(13) 0.1825(12) 0.9138(11) 0.055(3) Uani 1 1 d . .
H2 H 0.0282 0.1289 0.9648 0.066 Uiso 1 1 calc R U
C3 C -0.0113(13) 0.2848(12) 0.9005(11) 0.054(3) Uani 1 1 d . .
H3 H -0.0722 0.3016 0.9417 0.064 Uiso 1 1 calc R U
C4 C 0.0181(12) 0.3683(12) 0.8247(11) 0.052(3) Uani 1 1 d D .
C5 C 0.1065(13) 0.3402(13) 0.7621(11) 0.056(3) Uani 1 1 d . .
H5 H 0.1262 0.3938 0.7114 0.067 Uiso 1 1 calc R U
C6 C 0.1621(12) 0.2396(12) 0.7738(10) 0.055(3) Uani 1 1 d D .
H6 H 0.2207 0.2222 0.7308 0.066 Uiso 1 1 calc R U
C7 C 0.8422(12) 0.8527(11) 0.6406(10) 0.048(3) Uani 1 1 d . .
C8 C 0.8061(13) 0.9572(12) 0.5845(11) 0.057(3) Uani 1 1 d . .
H8 H 0.8472 0.9808 0.5292 0.069 Uiso 1 1 calc R U
C9 C 0.7124(13) 1.0231(11) 0.6103(11) 0.053(3) Uani 1 1 d . .
H9 H 0.6914 1.0923 0.5735 0.063 Uiso 1 1 calc R U
C10 C 0.6469(13) 0.9882(11) 0.6915(10) 0.046(3) Uani 1 1 d . .
C11 C 0.6867(13) 0.8854(12) 0.7489(10) 0.053(3) Uani 1 1 d . .
H11 H 0.6469 0.8633 0.8052 0.063 Uiso 1 1 calc R U
C12 C 0.7821(13) 0.8169(11) 0.7247(10) 0.053(3) Uani 1 1 d . .
H12 H 0.8057 0.7492 0.7630 0.064 Uiso 1 1 calc R U
C13 C 0.5379(13) 0.5682(12) 0.9183(10) 0.047(3) Uani 1 1 d . .
C14 C 0.4487(12) 0.6094(11) 0.9752(11) 0.049(3) Uani 1 1 d . .
C15 C 0.5855(12) 0.4618(12) 0.9434(11) 0.054(3) Uani 1 1 d . .
C16 C 0.3906(11) 0.5546(12) 0.5207(10) 0.046(3) Uani 1 1 d . .
C17 C 0.4280(12) 0.4520(11) 0.5728(10) 0.044(3) Uani 1 1 d . .
C18 C 0.5333(12) 0.3976(10) 0.5506(10) 0.044(3) Uani 1 1 d . .
N1 N 0.1993(12) 0.0414(11) 0.8612(12) 0.065(3) Uani 1 1 d . .
N2 N -0.0410(12) 0.4735(11) 0.8146(10) 0.074(3) Uani 1 1 d D .
H1N H -0.145(4) 0.455(4) 0.765(9) 0.111 Uiso 1 1 d D U
H2N H 0.016(8) 0.543(5) 0.800(11) 0.111 Uiso 1 1 d D U
N3 N 0.9431(11) 0.7820(11) 0.6129(11) 0.060(3) Uani 1 1 d . .
N4 N 0.5506(14) 1.0487(13) 0.7167(12) 0.075(3) Uani 1 1 d D .
H3N H 0.497(14) 1.015(13) 0.758(11) 0.113 Uiso 1 1 d D U
H4N H 0.519(15) 1.107(11) 0.677(12) 0.113 Uiso 1 1 d D U
O1 O 0.1807(12) -0.0224(11) 0.9366(10) 0.091(3) Uani 1 1 d . .
O2 O 0.2685(11) 0.0150(11) 0.7987(10) 0.096(3) Uani 1 1 d . .
O3 O 0.9700(11) 0.6942(9) 0.6665(10) 0.088(3) Uani 1 1 d . .
O4 O 0.9988(12) 0.8192(11) 0.5418(10) 0.089(3) Uani 1 1 d . .
F1 F 0.5767(8) 0.6299(7) 0.8419(6) 0.0655(19) Uani 1 1 d . .
F2 F 0.6723(8) 0.4246(7) 0.8866(6) 0.070(2) Uani 1 1 d . .
F3 F 0.3555(8) 0.4008(7) 0.6401(6) 0.0667(19) Uani 1 1 d . .
F4 F 0.5637(8) 0.2947(7) 0.6006(6) 0.069(2) Uani 1 1 d . .
I1 I 0.36227(9) 0.77119(8) 0.93807(8) 0.0588(3) Uani 1 1 d . .
I2 I 0.23042(8) 0.64358(8) 0.55358(7) 0.0584(3) Uani 1 1 d . .

loop_
_atom_site_aniso_label
_atom_site_aniso_U_11
_atom_site_aniso_U_22
_atom_site_aniso_U_33
_atom_site_aniso_U_23
_atom_site_aniso_U_13
_atom_site_aniso_U_12
C1 0.037(6) 0.057(8) 0.056(8) 0.002(7) 0.011(6) 0.013(6)
C2 0.064(7) 0.045(8) 0.066(8) 0.017(6) 0.039(7) 0.013(6)
C3 0.051(7) 0.052(8) 0.068(8) 0.008(7) 0.036(6) 0.019(6)
C4 0.041(6) 0.046(8) 0.061(8) 0.015(6) 0.015(6) 0.012(6)
C5 0.052(7) 0.060(9) 0.067(9) 0.030(7) 0.033(7) 0.016(7)
C6 0.046(6) 0.069(9) 0.052(8) 0.007(7) 0.031(6) 0.008(6)
C7 0.040(6) 0.048(8) 0.048(7) 0.003(6) 0.014(6) 0.010(6)
C8 0.055(7) 0.066(9) 0.067(9) 0.031(7) 0.038(7) 0.020(7)
C9 0.064(7) 0.049(8) 0.071(8) 0.034(6) 0.043(7) 0.030(6)
C10 0.053(7) 0.036(7) 0.050(7) 0.006(6) 0.026(6) 0.008(6)
C11 0.068(7) 0.067(9) 0.044(7) 0.026(6) 0.039(6) 0.025(7)
C12 0.062(7) 0.042(8) 0.057(8) 0.014(6) 0.028(6) 0.015(6)
C13 0.049(7) 0.046(8) 0.054(8) 0.018(6) 0.029(6) 0.017(6)
C14 0.042(6) 0.039(7) 0.056(8) 0.013(6) 0.014(6) 0.008(5)
C15 0.045(6) 0.049(8) 0.067(9) 0.012(7) 0.027(6) 0.010(6)
C16 0.030(5) 0.059(8) 0.051(7) 0.009(6) 0.018(5) 0.019(5)
C17 0.053(6) 0.038(7) 0.057(8) 0.016(6) 0.038(6) 0.017(6)
C18 0.045(6) 0.038(7) 0.051(7) 0.014(6) 0.022(6) 0.010(5)
N1 0.046(6) 0.053(8) 0.070(8) 0.005(6) 0.004(6) 0.008(6)
N2 0.059(6) 0.059(8) 0.096(9) 0.020(7) 0.032(7) 0.004(6)
N3 0.043(6) 0.056(8) 0.076(8) 0.003(6) 0.023(6) 0.016(5)
N4 0.083(7) 0.090(10) 0.091(10) 0.026(7) 0.059(7) 0.053(7)
O1 0.096(7) 0.084(8) 0.106(9) 0.041(7) 0.041(6) 0.044(6)
O2 0.085(7) 0.108(9) 0.113(9) 0.012(7) 0.052(6) 0.053(6)
O3 0.095(7) 0.062(7) 0.129(9) 0.031(6) 0.048(6) 0.057(6)
O4 0.092(7) 0.093(8) 0.123(9) 0.032(7) 0.071(7) 0.051(6)
F1 0.084(5) 0.068(5) 0.072(5) 0.039(4) 0.053(4) 0.028(4)
F2 0.079(4) 0.090(6) 0.079(5) 0.036(4) 0.057(4) 0.043(4)
F3 0.078(4) 0.074(5) 0.089(5) 0.043(4) 0.066(4) 0.030(4)
F4 0.082(4) 0.066(5) 0.094(5) 0.047(4) 0.055(4) 0.039(4)
I1 0.0618(5) 0.0519(6) 0.0648(6) 0.0202(5) 0.0241(5) 0.0231(4)
I2 0.0495(5) 0.0668(7) 0.0683(6) 0.0092(5) 0.0322(4) 0.0257(4)

loop_
_atom_type_symbol
_atom_type_description
_atom_type_scat_dispersion_real
_atom_type_scat_dispersion_imag
_atom_type_scat_source
C C 0.0033 0.0016 'International Tables Vol C Tables 4.2.6.8 and 6.1.1.4'
H H 0.0000 0.0000 'International Tables Vol C Tables 4.2.6.8 and 6.1.1.4'
N N 0.0061 0.0033 'International Tables Vol C Tables 4.2.6.8 and 6.1.1.4'
O O 0.0106 0.0060 'International Tables Vol C Tables 4.2.6.8 and 6.1.1.4'
F F 0.0171 0.0103 'International Tables Vol C Tables 4.2.6.8 and 6.1.1.4'
I I -0.4742 1.8119 'International Tables Vol C Tables 4.2.6.8 and 6.1.1.4'

loop_
_geom_angle_atom_site_label_1
_geom_angle_atom_site_label_2
_geom_angle_atom_site_label_3
_geom_angle
_geom_angle_site_symmetry_1
_geom_angle_site_symmetry_3
C2 C1 C6 119.5(11) . .
C2 C1 N1 119.9(12) . .
C6 C1 N1 120.6(12) . .
C3 C2 C1 118.9(12) . .
C3 C2 H2 120.6 . .
C1 C2 H2 120.6 . .
C2 C3 C4 121.1(11) . .
C2 C3 H3 119.5 . .
C4 C3 H3 119.5 . .
N2 C4 C5 121.8(12) . .
N2 C4 C3 119.6(12) . .
C5 C4 C3 118.7(12) . .
C6 C5 C4 120.6(12) . .
C6 C5 H5 119.7 . .
C4 C5 H5 119.7 . .
C5 C6 C1 121.4(11) . .
C5 C6 H6 119.3 . .
C1 C6 H6 119.3 . .
C12 C7 C8 120.1(11) . .
C12 C7 N3 119.0(11) . .
C8 C7 N3 120.9(12) . .
C9 C8 C7 120.9(11) . .
C9 C8 H8 119.6 . .
C7 C8 H8 119.6 . .
C8 C9 C10 120.7(11) . .
C8 C9 H9 119.6 . .
C10 C9 H9 119.6 . .
N4 C10 C9 122.4(11) . .
N4 C10 C11 119.9(12) . .
C9 C10 C11 117.8(10) . .
C12 C11 C10 122.8(11) . .
C12 C11 H11 118.6 . .
C10 C11 H11 118.6 . .
C11 C12 C7 117.7(11) . .
C11 C12 H12 121.1 . .
C7 C12 H12 121.1 . .
F1 C13 C15 119.5(11) . .
F1 C13 C14 122.3(11) . .
C15 C13 C14 118.2(12) . .
C13 C14 C15 118.3(11) . 2_667
C13 C14 I1 121.2(9) . .
C15 C14 I1 120.5(9) 2_667 .
C13 C15 F2 116.6(11) . .
C13 C15 C14 123.5(11) . 2_667
F2 C15 C14 119.9(11) . 2_667
C17 C16 C18 118.6(9) . 2_666
C17 C16 I2 121.1(9) . .
C18 C16 I2 120.3(9) 2_666 .
F3 C17 C18 119.6(10) . .
F3 C17 C16 120.8(9) . .
C18 C17 C16 119.6(11) . .
F4 C18 C17 117.8(10) . .
F4 C18 C16 120.3(10) . 2_666
C17 C18 C16 121.8(10) . 2_666
O2 N1 O1 123.4(13) . .
O2 N1 C1 119.5(13) . .
O1 N1 C1 117.2(12) . .
C4 N2 H1N 116(3) . .
C4 N2 H2N 116(3) . .
H1N N2 H2N 110(5) . .
O3 N3 O4 125.9(11) . .
O3 N3 C7 116.7(12) . .
O4 N3 C7 117.4(12) . .
C10 N4 H3N 120(9) . .
C10 N4 H4N 120(9) . .
H3N N4 H4N 118(6) . .

loop_
_geom_bond_atom_site_label_1
_geom_bond_atom_site_label_2
_geom_bond_distance
_geom_bond_site_symmetry_2
C1 C2 1.398(16) .
C1 C6 1.399(9) .
C1 N1 1.496(15) .
C2 C3 1.332(15) .
C2 H2 0.9300 .
C3 C4 1.413(16) .
C3 H3 0.9300 .
C4 N2 1.365(15) .
C4 C5 1.388(16) .
C5 C6 1.302(16) .
C5 H5 0.9300 .
C6 H6 0.9300 .
C7 C12 1.399(15) .
C7 C8 1.416(16) .
C7 N3 1.456(14) .
C8 C9 1.354(15) .
C8 H8 0.9300 .
C9 C10 1.397(15) .
C9 H9 0.9300 .
C10 N4 1.337(14) .
C10 C11 1.415(15) .
C11 C12 1.378(15) .
C11 H11 0.9300 .
C12 H12 0.9300 .
C13 F1 1.315(12) .
C13 C15 1.343(15) .
C13 C14 1.392(16) .
C14 C15 1.404(16) 2_667
C14 I1 2.103(11) .
C15 F2 1.356(13) .
C15 C14 1.404(16) 2_667
C16 C17 1.379(15) .
C16 C18 1.396(15) 2_666
C16 I2 2.100(10) .
C17 F3 1.343(12) .
C17 C18 1.358(14) .
C18 F4 1.354(12) .
C18 C16 1.396(15) 2_666
N1 O2 1.228(14) .
N1 O1 1.246(14) .
N2 H1N 0.89(2) .
N2 H2N 0.89(2) .
N3 O3 1.223(13) .
N3 O4 1.233(13) .
N4 H3N 0.89(2) .
N4 H4N 0.88(2) .
